data_4122796
loop_
_publ_author_name
'Giuliano, Michael W.'
'Maynard, Stacy J.'
'Almeida, Aaron M.'
'Guo, Li'
'Guzei, Ilia A.'
'Spencer, Lara C.'
'Gellman, Samuel H.'

_publ_section_title
;
 A \g-Amino Acid That Favors 12/10-Helical Secondary Structure in
 \a/\g-Peptides.
;
_journal_issue 42
_journal_name_full 'Journal of the American Chemical Society'
_journal_page_first 15046
_journal_page_last 15053
_journal_paper_doi 10.1021/ja5076585
_journal_volume 136
_journal_year 2014
_chemical_absolute_configuration syn
_chemical_formula_moiety 'C25 H38 N2 O5'
_chemical_formula_sum 'C25 H38 N2 O5'
_chemical_formula_weight 446.57
_chemical_name_systematic
; 
 ? 
;
_space_group_IT_number 4
_symmetry_cell_setting monoclinic
_symmetry_Int_Tables_number 4
_symmetry_space_group_name_Hall 'P 2yb'
_symmetry_space_group_name_H-M 'P 1 21 1'
_atom_sites_solution_hydrogens geom
_atom_sites_solution_primary direct
_atom_sites_solution_secondary difmap
_cell_angle_alpha 90.00
_cell_angle_beta 110.06(2)
_cell_angle_gamma 90.00
_cell_formula_units_Z 2
_cell_length_a 11.815(5)
_cell_length_b 9.296(5)
_cell_length_c 11.952(6)
_cell_measurement_reflns_used 9839
_cell_measurement_temperature 100(2)
_cell_measurement_theta_max 71.4369
_cell_measurement_theta_min 3.9375
_cell_volume 1233.1(11)
_computing_cell_refinement 'SAINT Ver. 7.24A (Bruker-AXS, 2007)'
_computing_data_collection 'APEX2 Ver. 2.1-4 (Bruker-AXS, 2007)'
_computing_data_reduction 'SAINT Ver. 7.24A'
_computing_molecular_graphics SHELXTL
_computing_publication_material SHELXTL
_computing_structure_refinement SHELXTL
_computing_structure_solution 'SHELXTL (Sheldrick, 2008)'
_diffrn_ambient_temperature 100(2)
_diffrn_measured_fraction_theta_full 1.000
_diffrn_measured_fraction_theta_max 0.989
_diffrn_measurement_device_type 'Bruker SMART APEX2 area detector'
_diffrn_measurement_method '0.50\% \w and 0.5 \% \f scans'
_diffrn_radiation_monochromator graphite
_diffrn_radiation_source 'fine-focus sealed tube'
_diffrn_radiation_type 'Cu K\a'
_diffrn_radiation_wavelength 1.54178
_diffrn_reflns_av_R_equivalents 0.0245
_diffrn_reflns_av_sigmaI/netI 0.0151
_diffrn_reflns_limit_h_max 14
_diffrn_reflns_limit_h_min -14
_diffrn_reflns_limit_k_max 10
_diffrn_reflns_limit_k_min -11
_diffrn_reflns_limit_l_max 14
_diffrn_reflns_limit_l_min -14
_diffrn_reflns_number 28810
_diffrn_reflns_theta_full 67.00
_diffrn_reflns_theta_max 71.97
_diffrn_reflns_theta_min 3.94
_exptl_absorpt_coefficient_mu 0.671
_exptl_absorpt_correction_T_max 0.9563
_exptl_absorpt_correction_T_min 0.8166
_exptl_absorpt_correction_type analytical
_exptl_absorpt_process_details
;
SADABS  (Bruker-AXS, 2007)
;
_exptl_crystal_colour colourless
_exptl_crystal_density_diffrn 1.203
_exptl_crystal_density_method 'not measured'
_exptl_crystal_description needle
_exptl_crystal_F_000 484
_exptl_crystal_size_max 0.36
_exptl_crystal_size_mid 0.14
_exptl_crystal_size_min 0.12
_refine_diff_density_max 0.192
_refine_diff_density_min -0.160
_refine_diff_density_rms 0.032
_refine_ls_abs_structure_details 'Flack H D (1983), Acta Cryst. A39, 876-881'
_refine_ls_abs_structure_Flack 0.00(9)
_refine_ls_extinction_method none
_refine_ls_goodness_of_fit_ref 1.041
_refine_ls_hydrogen_treatment mixed
_refine_ls_matrix_type full
_refine_ls_number_parameters 303
_refine_ls_number_reflns 4510
_refine_ls_number_restraints 1
_refine_ls_restrained_S_all 1.041
_refine_ls_R_factor_all 0.0288
_refine_ls_R_factor_gt 0.0283
_refine_ls_shift/su_max 0.001
_refine_ls_shift/su_mean 0.000
_refine_ls_structure_factor_coef Fsqd
_refine_ls_weighting_details 'calc w=1/[\s^2^(Fo^2^)+(0.0460P)^2^+0.1899P] where P=(Fo^2^+2Fc^2^)/3'
_refine_ls_weighting_scheme calc
_refine_ls_wR_factor_gt 0.0720
_refine_ls_wR_factor_ref 0.0724
_reflns_number_gt 4428
_reflns_number_total 4510
_reflns_threshold_expression I>2\s(I)
_cod_data_source_file ja5076585_si_003.cif
_cod_data_source_block gellman146
_cod_depositor_comments
;
The following automatic conversions were performed:

'_symmetry_cell_setting' value 'Monoclinic' changed to 'monoclinic'
according to
/usr/data/users/saulius/automatic-downloads/rss-feeds/ACS/lib/dictionaries/cif_core.dic
dictionary named 'cif_core.dic' version 2.4.2 from 2011-04-26.

Automatic conversion script
Id: cif_fix_values 2827 2014-09-09 07:05:25Z andrius 

 Adding full bibliography for 4122796--4122797.cif.
;
_cod_original_cell_volume 1233.1(10)
_cod_original_sg_symbol_Hall 'P 2yb       '
_cod_original_sg_symbol_H-M 'P 1 21 1    '
_cod_database_code 4122796

loop_
_symmetry_equiv_pos_as_xyz
'x, y, z'
'-x, y+1/2, -z'

loop_
_atom_site_label
_atom_site_type_symbol
_atom_site_fract_x
_atom_site_fract_y
_atom_site_fract_z
_atom_site_U_iso_or_equiv
_atom_site_adp_type
_atom_site_occupancy
_atom_site_symmetry_multiplicity
_atom_site_calc_flag
_atom_site_refinement_flags
O1 O 0.88119(7) 0.45552(10) 0.24738(7) 0.01807(18) Uani 1 1 d .
O2 O 0.77575(8) 0.24909(10) 0.24655(7) 0.02056(19) Uani 1 1 d .
O3 O 0.49163(8) 0.52688(10) -0.00711(8) 0.02044(19) Uani 1 1 d .
O4 O 0.30584(8) 0.13401(10) 0.09975(8) 0.02051(19) Uani 1 1 d .
O5 O 0.41176(8) 0.32301(10) 0.20071(7) 0.02016(19) Uani 1 1 d .
N1 N 0.71546(9) 0.41120(12) 0.09528(9) 0.0179(2) Uani 1 1 d .
H1 H 0.7333(14) 0.484(2) 0.0666(14) 0.021(4) Uiso 1 1 d .
N2 N 0.40463(9) 0.31170(13) -0.07331(9) 0.0147(2) Uani 1 1 d .
H2 H 0.4164(14) 0.228(2) -0.0722(14) 0.022(4) Uiso 1 1 d .
C1 C 0.90719(12) 0.43583(16) 0.45864(10) 0.0238(3) Uani 1 1 d .
H1A H 0.8609 0.5253 0.4489 0.036 Uiso 1 1 calc R
H1B H 0.9674 0.4323 0.5389 0.036 Uiso 1 1 calc R
H1C H 0.8526 0.3535 0.4471 0.036 Uiso 1 1 calc R
C2 C 1.03624(11) 0.28871(15) 0.37041(11) 0.0232(3) Uani 1 1 d .
H2A H 0.9808 0.2084 0.3646 0.035 Uiso 1 1 calc R
H2B H 1.1043 0.2818 0.4455 0.035 Uiso 1 1 calc R
H2C H 1.0661 0.2849 0.3034 0.035 Uiso 1 1 calc R
C3 C 1.05498(12) 0.55745(16) 0.38161(12) 0.0248(3) Uani 1 1 d .
H3A H 1.0919 0.5540 0.3197 0.037 Uiso 1 1 calc R
H3B H 1.1181 0.5531 0.4602 0.037 Uiso 1 1 calc R
H3C H 1.0096 0.6473 0.3744 0.037 Uiso 1 1 calc R
C4 C 0.97024(10) 0.43033(14) 0.36694(10) 0.0185(3) Uani 1 1 d .
C5 C 0.78980(10) 0.36127(13) 0.20097(10) 0.0159(2) Uani 1 1 d .
C6 C 0.62190(10) 0.32040(14) 0.01710(10) 0.0157(2) Uani 1 1 d .
H6 H 0.6164 0.2309 0.0614 0.019 Uiso 1 1 calc R
C7 C 0.65192(11) 0.27752(14) -0.09359(11) 0.0203(3) Uani 1 1 d .
H7A H 0.6513 0.3634 -0.1414 0.030 Uiso 1 1 calc R
H7B H 0.5917 0.2088 -0.1412 0.030 Uiso 1 1 calc R
H7C H 0.7319 0.2330 -0.0688 0.030 Uiso 1 1 calc R
C8 C 0.50000(10) 0.39700(13) -0.02037(9) 0.0144(2) Uani 1 1 d .
C9 C 0.28629(10) 0.36827(14) -0.14631(10) 0.0161(2) Uani 1 1 d .
H9 H 0.2952 0.4748 -0.1514 0.019 Uiso 1 1 calc R
C10 C 0.25512(11) 0.30872(16) -0.27284(11) 0.0204(3) Uani 1 1 d .
H10A H 0.2665 0.2031 -0.2689 0.025 Uiso 1 1 calc R
H10B H 0.1693 0.3285 -0.3183 0.025 Uiso 1 1 calc R
C11 C 0.33282(12) 0.37479(19) -0.33807(11) 0.0287(3) Uani 1 1 d .
H11A H 0.3121 0.3313 -0.4173 0.043 Uiso 1 1 calc R
H11B H 0.4180 0.3569 -0.2927 0.043 Uiso 1 1 calc R
H11C H 0.3184 0.4787 -0.3462 0.043 Uiso 1 1 calc R
C12 C 0.18598(10) 0.34229(13) -0.09238(10) 0.0162(3) Uani 1 1 d .
H12 H 0.1597 0.2395 -0.1050 0.019 Uiso 1 1 calc R
C13 C 0.07822(11) 0.44003(16) -0.15699(11) 0.0223(3) Uani 1 1 d .
H13A H 0.1077 0.5397 -0.1569 0.027 Uiso 1 1 calc R
H13B H 0.0431 0.4086 -0.2410 0.027 Uiso 1 1 calc R
C14 C -0.02063(11) 0.43979(17) -0.10163(12) 0.0248(3) Uani 1 1 d .
H14A H -0.0847 0.5085 -0.1449 0.030 Uiso 1 1 calc R
H14B H -0.0570 0.3427 -0.1093 0.030 Uiso 1 1 calc R
C15 C 0.03002(12) 0.48150(17) 0.02893(12) 0.0274(3) Uani 1 1 d .
H15A H -0.0347 0.4777 0.0640 0.033 Uiso 1 1 calc R
H15B H 0.0612 0.5812 0.0365 0.033 Uiso 1 1 calc R
C16 C 0.13123(11) 0.37911(16) 0.09589(11) 0.0234(3) Uani 1 1 d .
H16A H 0.0978 0.2811 0.0940 0.028 Uiso 1 1 calc R
H16B H 0.1654 0.4097 0.1802 0.028 Uiso 1 1 calc R
C17 C 0.23297(10) 0.37485(14) 0.04189(10) 0.0167(2) Uani 1 1 d .
H17 H 0.2745 0.4703 0.0551 0.020 Uiso 1 1 calc R
C18 C 0.32061(11) 0.26223(14) 0.11324(10) 0.0164(2) Uani 1 1 d .
C19 C 0.49965(11) 0.22700(15) 0.28050(11) 0.0211(3) Uani 1 1 d .
H19A H 0.5587 0.1956 0.2434 0.025 Uiso 1 1 calc R
H19B H 0.4589 0.1406 0.2969 0.025 Uiso 1 1 calc R
C20 C 0.56333(11) 0.30633(17) 0.39508(11) 0.0216(3) Uani 1 1 d .
C21 C 0.61967(12) 0.22597(18) 0.49753(12) 0.0277(3) Uani 1 1 d .
H21 H 0.6164 0.1239 0.4943 0.033 Uiso 1 1 calc R
C22 C 0.68079(13) 0.2949(2) 0.60460(12) 0.0323(4) Uani 1 1 d .
H22 H 0.7195 0.2395 0.6740 0.039 Uiso 1 1 calc R
C23 C 0.68555(12) 0.4432(2) 0.61075(12) 0.0340(4) Uani 1 1 d .
H23 H 0.7267 0.4899 0.6842 0.041 Uiso 1 1 calc R
C24 C 0.62998(13) 0.52283(19) 0.50925(13) 0.0327(3) Uani 1 1 d .
H24 H 0.6331 0.6249 0.5130 0.039 Uiso 1 1 calc R
C25 C 0.56926(12) 0.45502(18) 0.40116(12) 0.0271(3) Uani 1 1 d .
H25 H 0.5319 0.5109 0.3317 0.032 Uiso 1 1 calc R

loop_
_atom_site_aniso_label
_atom_site_aniso_U_11
_atom_site_aniso_U_22
_atom_site_aniso_U_33
_atom_site_aniso_U_23
_atom_site_aniso_U_13
_atom_site_aniso_U_12
O1 0.0167(4) 0.0177(5) 0.0159(4) 0.0014(3) 0.0005(3) -0.0025(3)
O2 0.0218(4) 0.0171(5) 0.0199(4) 0.0031(4) 0.0035(3) -0.0034(4)
O3 0.0184(4) 0.0122(5) 0.0277(4) -0.0018(4) 0.0040(3) -0.0007(4)
O4 0.0248(4) 0.0161(5) 0.0198(4) 0.0008(4) 0.0067(3) 0.0002(4)
O5 0.0208(4) 0.0182(5) 0.0171(4) 0.0006(3) 0.0009(3) 0.0017(4)
N1 0.0165(5) 0.0125(6) 0.0205(5) 0.0035(4) 0.0009(4) -0.0034(4)
N2 0.0152(5) 0.0103(5) 0.0167(5) 0.0004(4) 0.0028(4) 0.0009(4)
C1 0.0258(6) 0.0253(7) 0.0183(6) -0.0017(5) 0.0051(5) -0.0002(6)
C2 0.0199(6) 0.0230(8) 0.0231(6) 0.0009(5) 0.0026(5) 0.0034(5)
C3 0.0202(6) 0.0250(8) 0.0238(6) -0.0031(5) 0.0007(5) -0.0039(5)
C4 0.0167(5) 0.0195(7) 0.0151(5) 0.0000(5) -0.0001(4) -0.0007(5)
C5 0.0148(5) 0.0148(6) 0.0185(5) -0.0023(5) 0.0062(4) -0.0005(4)
C6 0.0149(5) 0.0120(6) 0.0177(5) 0.0018(4) 0.0024(4) -0.0007(5)
C7 0.0187(6) 0.0171(7) 0.0259(6) -0.0020(5) 0.0089(5) 0.0005(5)
C8 0.0165(5) 0.0144(7) 0.0120(5) 0.0014(4) 0.0043(4) -0.0007(4)
C9 0.0152(5) 0.0136(6) 0.0169(5) 0.0007(5) 0.0022(4) -0.0001(5)
C10 0.0177(5) 0.0234(7) 0.0174(6) -0.0008(5) 0.0024(4) -0.0020(5)
C11 0.0243(6) 0.0428(9) 0.0176(6) -0.0005(6) 0.0054(5) -0.0060(6)
C12 0.0147(5) 0.0129(7) 0.0187(5) -0.0006(4) 0.0029(4) -0.0021(4)
C13 0.0175(6) 0.0251(7) 0.0217(6) 0.0027(5) 0.0035(5) 0.0016(5)
C14 0.0163(6) 0.0245(7) 0.0318(7) 0.0022(6) 0.0059(5) 0.0037(5)
C15 0.0226(7) 0.0294(8) 0.0325(7) 0.0000(6) 0.0125(6) 0.0065(6)
C16 0.0234(6) 0.0254(7) 0.0227(6) -0.0004(5) 0.0098(5) 0.0023(6)
C17 0.0164(5) 0.0142(6) 0.0188(5) -0.0014(5) 0.0050(4) -0.0014(5)
C18 0.0183(5) 0.0174(7) 0.0152(5) -0.0006(5) 0.0080(4) -0.0007(5)
C19 0.0218(6) 0.0222(7) 0.0173(6) 0.0022(5) 0.0041(5) 0.0038(5)
C20 0.0163(5) 0.0307(8) 0.0183(6) -0.0002(5) 0.0066(5) 0.0025(5)
C21 0.0259(7) 0.0358(9) 0.0213(6) 0.0025(6) 0.0081(5) 0.0101(6)
C22 0.0263(7) 0.0523(11) 0.0156(6) 0.0013(6) 0.0038(5) 0.0137(7)
C23 0.0227(6) 0.0537(11) 0.0212(6) -0.0126(7) 0.0021(5) 0.0035(7)
C24 0.0284(7) 0.0350(9) 0.0312(7) -0.0091(7) 0.0057(6) -0.0025(6)
C25 0.0237(6) 0.0313(8) 0.0223(6) 0.0006(6) 0.0029(5) -0.0003(6)

loop_
_atom_type_symbol
_atom_type_description
_atom_type_scat_dispersion_real
_atom_type_scat_dispersion_imag
_atom_type_scat_source
C C 0.0181 0.0091 'International Tables Vol C Tables 4.2.6.8 and 6.1.1.4'
H H 0.0000 0.0000 'International Tables Vol C Tables 4.2.6.8 and 6.1.1.4'
N N 0.0311 0.0180 'International Tables Vol C Tables 4.2.6.8 and 6.1.1.4'
O O 0.0492 0.0322 'International Tables Vol C Tables 4.2.6.8 and 6.1.1.4'

loop_
_geom_angle_atom_site_label_1
_geom_angle_atom_site_label_2
_geom_angle_atom_site_label_3
_geom_angle
_geom_angle_publ_flag
C5 O1 C4 119.90(10) yes
C18 O5 C19 117.09(11) yes
C5 N1 C6 120.72(11) yes
C5 N1 H1 119.9(11) ?
C6 N1 H1 117.5(11) ?
C8 N2 C9 122.80(12) yes
C8 N2 H2 117.3(12) ?
C9 N2 H2 119.3(12) ?
C4 C1 H1A 109.5 ?
C4 C1 H1B 109.5 ?
H1A C1 H1B 109.5 ?
C4 C1 H1C 109.5 ?
H1A C1 H1C 109.5 ?
H1B C1 H1C 109.5 ?
C4 C2 H2A 109.5 ?
C4 C2 H2B 109.5 ?
H2A C2 H2B 109.5 ?
C4 C2 H2C 109.5 ?
H2A C2 H2C 109.5 ?
H2B C2 H2C 109.5 ?
C4 C3 H3A 109.5 ?
C4 C3 H3B 109.5 ?
H3A C3 H3B 109.5 ?
C4 C3 H3C 109.5 ?
H3A C3 H3C 109.5 ?
H3B C3 H3C 109.5 ?
O1 C4 C3 102.20(10) ?
O1 C4 C1 109.25(10) ?
C3 C4 C1 110.88(11) ?
O1 C4 C2 110.63(10) ?
C3 C4 C2 110.98(11) ?
C1 C4 C2 112.43(11) ?
O2 C5 N1 124.76(11) ?
O2 C5 O1 125.81(11) ?
N1 C5 O1 109.43(11) ?
N1 C6 C8 110.56(10) ?
N1 C6 C7 110.88(10) ?
C8 C6 C7 109.95(10) ?
N1 C6 H6 108.5 ?
C8 C6 H6 108.5 ?
C7 C6 H6 108.5 ?
C6 C7 H7A 109.5 ?
C6 C7 H7B 109.5 ?
H7A C7 H7B 109.5 ?
C6 C7 H7C 109.5 ?
H7A C7 H7C 109.5 ?
H7B C7 H7C 109.5 ?
O3 C8 N2 123.33(11) ?
O3 C8 C6 122.02(11) ?
N2 C8 C6 114.58(11) ?
N2 C9 C10 108.34(10) ?
N2 C9 C12 113.91(10) ?
C10 C9 C12 113.27(10) ?
N2 C9 H9 107.0 ?
C10 C9 H9 107.0 ?
C12 C9 H9 107.0 ?
C11 C10 C9 112.13(11) ?
C11 C10 H10A 109.2 ?
C9 C10 H10A 109.2 ?
C11 C10 H10B 109.2 ?
C9 C10 H10B 109.2 ?
H10A C10 H10B 107.9 ?
C10 C11 H11A 109.5 ?
C10 C11 H11B 109.5 ?
H11A C11 H11B 109.5 ?
C10 C11 H11C 109.5 ?
H11A C11 H11C 109.5 ?
H11B C11 H11C 109.5 ?
C17 C12 C13 110.36(10) ?
C17 C12 C9 110.46(9) ?
C13 C12 C9 108.56(10) ?
C17 C12 H12 109.1 ?
C13 C12 H12 109.1 ?
C9 C12 H12 109.1 ?
C14 C13 C12 113.94(11) ?
C14 C13 H13A 108.8 ?
C12 C13 H13A 108.8 ?
C14 C13 H13B 108.8 ?
C12 C13 H13B 108.8 ?
H13A C13 H13B 107.7 ?
C15 C14 C13 110.77(11) ?
C15 C14 H14A 109.5 ?
C13 C14 H14A 109.5 ?
C15 C14 H14B 109.5 ?
C13 C14 H14B 109.5 ?
H14A C14 H14B 108.1 ?
C14 C15 C16 110.02(12) ?
C14 C15 H15A 109.7 ?
C16 C15 H15A 109.7 ?
C14 C15 H15B 109.7 ?
C16 C15 H15B 109.7 ?
H15A C15 H15B 108.2 ?
C15 C16 C17 112.27(11) ?
C15 C16 H16A 109.1 ?
C17 C16 H16A 109.1 ?
C15 C16 H16B 109.1 ?
C17 C16 H16B 109.1 ?
H16A C16 H16B 107.9 ?
C18 C17 C12 112.60(11) ?
C18 C17 C16 105.18(10) ?
C12 C17 C16 112.72(10) ?
C18 C17 H17 108.7 ?
C12 C17 H17 108.7 ?
C16 C17 H17 108.7 ?
O4 C18 O5 124.09(12) ?
O4 C18 C17 124.62(11) ?
O5 C18 C17 111.04(11) ?
O5 C19 C20 108.51(11) ?
O5 C19 H19A 110.0 ?
C20 C19 H19A 110.0 ?
O5 C19 H19B 110.0 ?
C20 C19 H19B 110.0 ?
H19A C19 H19B 108.4 ?
C25 C20 C21 119.26(13) ?
C25 C20 C19 122.40(12) ?
C21 C20 C19 118.33(14) ?
C22 C21 C20 120.15(15) ?
C22 C21 H21 119.9 ?
C20 C21 H21 119.9 ?
C23 C22 C21 120.51(14) ?
C23 C22 H22 119.7 ?
C21 C22 H22 119.7 ?
C24 C23 C22 119.37(14) ?
C24 C23 H23 120.3 ?
C22 C23 H23 120.3 ?
C23 C24 C25 120.68(16) ?
C23 C24 H24 119.7 ?
C25 C24 H24 119.7 ?
C20 C25 C24 120.03(14) ?
C20 C25 H25 120.0 ?
C24 C25 H25 120.0 ?

loop_
_geom_bond_atom_site_label_1
_geom_bond_atom_site_label_2
_geom_bond_distance
_geom_bond_publ_flag
O1 C5 1.3529(15) yes
O1 C4 1.4738(15) yes
O2 C5 1.2140(16) yes
O3 C8 1.2262(17) yes
O4 C18 1.2074(18) yes
O5 C18 1.3415(16) yes
O5 C19 1.4508(16) yes
N1 C5 1.3497(16) yes
N1 C6 1.4488(16) yes
N1 H1 0.820(18) ?
N2 C8 1.3452(16) yes
N2 C9 1.4683(16) yes
N2 H2 0.79(2) ?
C1 C4 1.5228(18) ?
C1 H1A 0.9800 ?
C1 H1B 0.9800 ?
C1 H1C 0.9800 ?
C2 C4 1.523(2) ?
C2 H2A 0.9800 ?
C2 H2B 0.9800 ?
C2 H2C 0.9800 ?
C3 C4 1.5196(19) ?
C3 H3A 0.9800 ?
C3 H3B 0.9800 ?
C3 H3C 0.9800 ?
C6 C8 1.5295(17) ?
C6 C7 1.5351(18) ?
C6 H6 1.0000 ?
C7 H7A 0.9800 ?
C7 H7B 0.9800 ?
C7 H7C 0.9800 ?
C9 C10 1.5320(18) ?
C9 C12 1.5500(16) ?
C9 H9 1.0000 ?
C10 C11 1.5227(18) ?
C10 H10A 0.9900 ?
C10 H10B 0.9900 ?
C11 H11A 0.9800 ?
C11 H11B 0.9800 ?
C11 H11C 0.9800 ?
C12 C17 1.5375(17) ?
C12 C13 1.5389(17) ?
C12 H12 1.0000 ?
C13 C14 1.5272(18) ?
C13 H13A 0.9900 ?
C13 H13B 0.9900 ?
C14 C15 1.517(2) ?
C14 H14A 0.9900 ?
C14 H14B 0.9900 ?
C15 C16 1.5231(19) ?
C15 H15A 0.9900 ?
C15 H15B 0.9900 ?
C16 C17 1.5476(17) ?
C16 H16A 0.9900 ?
C16 H16B 0.9900 ?
C17 C18 1.5132(18) ?
C17 H17 1.0000 ?
C19 C20 1.5094(19) ?
C19 H19A 0.9900 ?
C19 H19B 0.9900 ?
C20 C25 1.385(2) ?
C20 C21 1.393(2) ?
C21 C22 1.391(2) ?
C21 H21 0.9500 ?
C22 C23 1.381(3) ?
C22 H22 0.9500 ?
C23 C24 1.380(2) ?
C23 H23 0.9500 ?
C24 C25 1.395(2) ?
C24 H24 0.9500 ?
C25 H25 0.9500 ?

loop_
_geom_hbond_atom_site_label_D
_geom_hbond_atom_site_label_H
_geom_hbond_atom_site_label_A
_geom_hbond_distance_DH
_geom_hbond_distance_HA
_geom_hbond_distance_DA
_geom_hbond_angle_DHA
_geom_hbond_site_symmetry_A
N2 H2 O3 0.79(2) 2.203(19) 2.937(2) 154.1(16) 2_645
N1 H1 O4 0.820(18) 2.340(17) 3.0633(18) 147.5(15) 2_655

loop_
_geom_torsion_atom_site_label_1
_geom_torsion_atom_site_label_2
_geom_torsion_atom_site_label_3
_geom_torsion_atom_site_label_4
_geom_torsion
C5 O1 C4 C3 179.08(10)
C5 O1 C4 C1 -63.42(14)
C5 O1 C4 C2 60.86(14)
C6 N1 C5 O2 -10.72(18)
C6 N1 C5 O1 169.42(10)
C4 O1 C5 O2 -4.15(17)
C4 O1 C5 N1 175.71(10)
C5 N1 C6 C8 128.40(12)
C5 N1 C6 C7 -109.39(13)
C9 N2 C8 O3 15.70(17)
C9 N2 C8 C6 -161.41(10)
N1 C6 C8 O3 15.31(15)
C7 C6 C8 O3 -107.44(13)
N1 C6 C8 N2 -167.54(10)
C7 C6 C8 N2 69.71(13)
C8 N2 C9 C10 118.91(12)
C8 N2 C9 C12 -114.07(12)
N2 C9 C10 C11 -70.86(15)
C12 C9 C10 C11 161.75(11)
N2 C9 C12 C17 43.56(15)
C10 C9 C12 C17 167.98(10)
N2 C9 C12 C13 164.70(11)
C10 C9 C12 C13 -70.89(14)
C17 C12 C13 C14 -51.18(14)
C9 C12 C13 C14 -172.37(11)
C12 C13 C14 C15 56.17(16)
C13 C14 C15 C16 -57.49(16)
C14 C15 C16 C17 56.79(15)
C13 C12 C17 C18 167.80(10)
C9 C12 C17 C18 -72.15(13)
C13 C12 C17 C16 48.99(14)
C9 C12 C17 C16 169.05(11)
C15 C16 C17 C18 -176.43(11)
C15 C16 C17 C12 -53.38(15)
C19 O5 C18 O4 2.39(16)
C19 O5 C18 C17 176.86(10)
C12 C17 C18 O4 -45.13(16)
C16 C17 C18 O4 78.00(14)
C12 C17 C18 O5 140.44(10)
C16 C17 C18 O5 -96.44(12)
C18 O5 C19 C20 -158.47(10)
O5 C19 C20 C25 -22.86(17)
O5 C19 C20 C21 158.26(11)
C25 C20 C21 C22 0.2(2)
C19 C20 C21 C22 179.11(12)
C20 C21 C22 C23 0.5(2)
C21 C22 C23 C24 -0.6(2)
C22 C23 C24 C25 0.1(2)
C21 C20 C25 C24 -0.7(2)
C19 C20 C25 C24 -179.58(12)
C23 C24 C25 C20 0.6(2)
